data_2233632
loop_
_publ_author_name
'Adabi Ardakani, Amir'
'Kargar, Hadi'
'Kia, Reza'
'Tahir, Muhammad Nawaz'

_publ_section_title
;
 (<i>E</i>)-1-(3-Ethoxy-2-hydroxybenzylidene)thiosemicarbazide
;
_journal_coeditor_code SU2360
_journal_issue 2
_journal_name_full 'Acta Crystallographica Section E'
_journal_page_first o340
_journal_page_last o341
_journal_paper_doi 10.1107/S1600536812000487
_journal_volume 68
_journal_year 2012
_chemical_formula_iupac 'C10 H13 N3 O2 S'
_chemical_formula_moiety 'C10 H13 N3 O2 S'
_chemical_formula_sum 'C10 H13 N3 O2 S'
_chemical_formula_weight 239.29
_chemical_name_systematic
;
(<i>E</i>)-1-(3-Ethoxy-2-hydroxybenzylidene)thiosemicarbazide
;
_space_group_IT_number 4
_symmetry_cell_setting monoclinic
_symmetry_space_group_name_Hall 'P 2yb'
_symmetry_space_group_name_H-M 'P 1 21 1'
_atom_sites_solution_hydrogens geom
_atom_sites_solution_primary direct
_atom_sites_solution_secondary difmap
_audit_creation_method SHELXL-97
_cell_angle_alpha 90.00
_cell_angle_beta 90.238(3)
_cell_angle_gamma 90.00
_cell_formula_units_Z 4
_cell_length_a 6.0728(3)
_cell_length_b 16.1595(8)
_cell_length_c 12.8490(6)
_cell_measurement_reflns_used 2525
_cell_measurement_temperature 291(2)
_cell_measurement_theta_max 29.45
_cell_measurement_theta_min 2.45
_cell_volume 1260.91(11)
_computing_cell_refinement 'SAINT (Bruker, 2005)'
_computing_data_collection 'APEX2 (Bruker, 2005)'
_computing_data_reduction 'SAINT (Bruker, 2005)'
_computing_molecular_graphics 'SHELXTL (Sheldrick, 2008)'
_computing_publication_material 'SHELXTL (Sheldrick, 2008) and PLATON (Spek, 2009)'
_computing_structure_refinement 'SHELXL97 (Sheldrick, 2008)'
_computing_structure_solution 'SHELXS97 (Sheldrick, 2008)'
_diffrn_ambient_temperature 291(2)
_diffrn_measured_fraction_theta_full 0.989
_diffrn_measured_fraction_theta_max 0.989
_diffrn_measurement_device_type
;
Bruker SMART APEX CCD area-detector
;
_diffrn_measurement_method '\f and \w scans'
_diffrn_radiation_monochromator graphite
_diffrn_radiation_source 'fine-focus sealed tube'
_diffrn_radiation_type MoK\a
_diffrn_radiation_wavelength 0.71073
_diffrn_reflns_av_R_equivalents 0.0748
_diffrn_reflns_av_sigmaI/netI 0.1506
_diffrn_reflns_limit_h_max 7
_diffrn_reflns_limit_h_min -8
_diffrn_reflns_limit_k_max 19
_diffrn_reflns_limit_k_min -21
_diffrn_reflns_limit_l_max 17
_diffrn_reflns_limit_l_min -17
_diffrn_reflns_number 12062
_diffrn_reflns_theta_full 28.30
_diffrn_reflns_theta_max 28.30
_diffrn_reflns_theta_min 1.58
_diffrn_standards_number 0
_exptl_absorpt_coefficient_mu 0.247
_exptl_absorpt_correction_T_max 0.9262
_exptl_absorpt_correction_T_min 0.7999
_exptl_absorpt_correction_type multi-scan
_exptl_absorpt_process_details '(<i>SADABS</i>; Bruker, 2005)'
_exptl_crystal_colour colourless
_exptl_crystal_density_diffrn 1.261
_exptl_crystal_density_method 'not measured'
_exptl_crystal_description Plate
_exptl_crystal_F_000 504
_exptl_crystal_size_max 0.24
_exptl_crystal_size_mid 0.14
_exptl_crystal_size_min 0.08
_refine_diff_density_max 0.214
_refine_diff_density_min -0.206
_refine_ls_abs_structure_details 'Flack (1983), 2232 Friedel pairs'
_refine_ls_abs_structure_Flack 0.54(11)
_refine_ls_extinction_coef 0.0087(9)
_refine_ls_extinction_expression Fc^*^=kFc[1+0.001xFc^2^\l^3^/sin(2\q)]^-1/4^
_refine_ls_extinction_method 'SHELXL97 (Sheldrick, 2008)'
_refine_ls_goodness_of_fit_ref 0.919
_refine_ls_hydrogen_treatment constr
_refine_ls_matrix_type full
_refine_ls_number_parameters 293
_refine_ls_number_reflns 5428
_refine_ls_number_restraints 1
_refine_ls_restrained_S_all 0.918
_refine_ls_R_factor_all 0.1788
_refine_ls_R_factor_gt 0.0564
_refine_ls_shift/su_max 0.000
_refine_ls_shift/su_mean 0.000
_refine_ls_structure_factor_coef Fsqd
_refine_ls_weighting_details 'calc w=1/[\s^2^(Fo^2^)+(0.0341P)^2^] where P=(Fo^2^+2Fc^2^)/3'
_refine_ls_weighting_scheme calc
_refine_ls_wR_factor_gt 0.0877
_refine_ls_wR_factor_ref 0.1188
_reflns_number_gt 2303
_reflns_number_total 5428
_reflns_threshold_expression I>2\s(I)
_cod_data_source_file su2360.cif
_cod_data_source_block I
_cod_original_sg_symbol_H-M 'P 21'
_cod_database_code 2233632
_cod_database_fobs_code 2233632

loop_
_symmetry_equiv_pos_as_xyz
'x, y, z'
'-x, y+1/2, -z'

loop_
_atom_site_type_symbol
_atom_site_label
_atom_site_fract_x
_atom_site_fract_y
_atom_site_fract_z
_atom_site_U_iso_or_equiv
_atom_site_adp_type
_atom_site_calc_flag
_atom_site_refinement_flags
_atom_site_occupancy
_atom_site_symmetry_multiplicity
C C1 0.2843(8) 0.3987(3) 1.0328(4) 0.0372(13) Uani d . 1 1
C C2 0.1042(9) 0.3625(4) 1.0844(4) 0.0424(15) Uani d . 1 1
C C3 -0.0613(8) 0.3257(4) 1.0275(4) 0.0485(16) Uani d . 1 1
H H3 -0.1804 0.3020 1.0617 0.058 Uiso calc R 1 1
C C4 -0.0523(9) 0.3236(4) 0.9203(4) 0.0562(16) Uani d . 1 1
H H4 -0.1637 0.2980 0.8824 0.067 Uiso calc R 1 1
C C5 0.1241(9) 0.3600(3) 0.8695(4) 0.0478(15) Uani d . 1 1
H H5 0.1287 0.3594 0.7972 0.057 Uiso calc R 1 1
C C6 0.2951(8) 0.3976(3) 0.9255(4) 0.0381(13) Uani d . 1 1
C C7 -0.0470(9) 0.3298(4) 1.2529(4) 0.062(2) Uani d . 1 1
H H7A -0.0526 0.2708 1.2390 0.074 Uiso calc R 1 1
H H7B -0.1900 0.3534 1.2367 0.074 Uiso calc R 1 1
C C8 0.0081(10) 0.3445(4) 1.3637(4) 0.079(2) Uani d . 1 1
H H8A 0.1469 0.3190 1.3798 0.118 Uiso calc R 1 1
H H8B -0.1046 0.3211 1.4069 0.118 Uiso calc R 1 1
H H8C 0.0177 0.4029 1.3763 0.118 Uiso calc R 1 1
C C9 0.4833(8) 0.4345(3) 0.8726(4) 0.0420(14) Uani d . 1 1
H H9 0.5945 0.4587 0.9121 0.050 Uiso calc R 1 1
C C10 0.7230(8) 0.4779(3) 0.6336(4) 0.0528(17) Uani d . 1 1
N N1 0.4996(7) 0.4345(3) 0.7738(3) 0.0486(13) Uani d . 1 1
N N2 0.6925(7) 0.4696(3) 0.7372(3) 0.0530(14) Uani d . 1 1
H H2N 0.7890 0.4848 0.7866 0.064 Uiso d R 1 1
N N3 0.5579(7) 0.4547(3) 0.5733(3) 0.0652(15) Uani d . 1 1
H H3NA 0.4296 0.4346 0.5911 0.078 Uiso d R 1 1
H H3NB 0.5698 0.4611 0.5043 0.078 Uiso d R 1 1
O O1 0.4483(5) 0.4339(2) 1.0882(2) 0.0512(12) Uani d . 1 1
H H1O 0.4206 0.4284 1.1511 0.077 Uiso d R 1 1
O O2 0.1182(6) 0.3677(2) 1.1904(3) 0.0550(10) Uani d . 1 1
S S1 0.9596(2) 0.51784(12) 0.58949(9) 0.0666(5) Uani d . 1 1
C C11 0.2184(8) 0.6114(3) 0.8747(4) 0.0383(13) Uani d . 1 1
C C12 0.3909(9) 0.6490(4) 0.8233(4) 0.0451(15) Uani d . 1 1
C C13 0.5576(9) 0.6839(4) 0.8776(5) 0.0503(17) Uani d . 1 1
H H13 0.6739 0.7091 0.8430 0.060 Uiso calc R 1 1
C C14 0.5540(9) 0.6818(3) 0.9861(5) 0.0528(17) Uani d . 1 1
H H14 0.6696 0.7051 1.0236 0.063 Uiso calc R 1 1
C C15 0.3844(9) 0.6461(4) 1.0377(4) 0.0427(15) Uani d . 1 1
H H15 0.3829 0.6460 1.1101 0.051 Uiso calc R 1 1
C C16 0.2128(8) 0.6097(3) 0.9825(4) 0.0353(13) Uani d . 1 1
C C17 0.5280(10) 0.6936(4) 0.6567(4) 0.071(2) Uani d . 1 1
H H17A 0.6758 0.6724 0.6673 0.086 Uiso calc R 1 1
H H17B 0.5247 0.7512 0.6779 0.086 Uiso calc R 1 1
C C18 0.4616(12) 0.6855(4) 0.5436(4) 0.102(3) Uani d . 1 1
H H18A 0.4782 0.6290 0.5219 0.152 Uiso calc R 1 1
H H18B 0.5537 0.7203 0.5018 0.152 Uiso calc R 1 1
H H18C 0.3106 0.7020 0.5353 0.152 Uiso calc R 1 1
C C19 -0.2344(8) 0.5427(3) 1.2735(4) 0.0509(16) Uani d . 1 1
C C20 0.0220(8) 0.5732(3) 1.0337(4) 0.0389(15) Uani d . 1 1
H H20 -0.0841 0.5461 0.9940 0.047 Uiso calc R 1 1
N N4 -0.0013(6) 0.5781(3) 1.1322(3) 0.0391(11) Uani d . 1 1
N N5 -0.1924(6) 0.5445(3) 1.1704(3) 0.0479(13) Uani d . 1 1
H H5N -0.2845 0.5167 1.1315 0.058 Uiso d R 1 1
N N6 -0.0761(8) 0.5723(3) 1.3345(3) 0.0693(16) Uani d . 1 1
H H6NA 0.0549 0.5759 1.3077 0.083 Uiso d R 1 1
H H6NB -0.0989 0.5638 1.4014 0.083 Uiso d R 1 1
O O3 0.0473(5) 0.5768(2) 0.8190(2) 0.0515(11) Uani d . 1 1
H H3O 0.0650 0.5791 0.7552 0.077 Uiso d R 1 1
O O4 0.3715(6) 0.6459(2) 0.7167(3) 0.0589(11) Uani d . 1 1
S S2 -0.4755(2) 0.50462(12) 1.31643(9) 0.0625(5) Uani d . 1 1

loop_
_atom_site_aniso_label
_atom_site_aniso_U_11
_atom_site_aniso_U_22
_atom_site_aniso_U_33
_atom_site_aniso_U_12
_atom_site_aniso_U_13
_atom_site_aniso_U_23
C1 0.034(3) 0.040(4) 0.038(3) -0.002(3) 0.004(3) 0.000(3)
C2 0.040(3) 0.048(4) 0.039(3) 0.001(3) 0.009(3) 0.005(3)
C3 0.036(3) 0.050(4) 0.059(4) -0.006(3) 0.012(3) 0.001(3)
C4 0.046(4) 0.059(5) 0.064(4) -0.011(3) -0.003(3) 0.001(3)
C5 0.054(4) 0.044(4) 0.045(3) -0.003(3) -0.003(3) 0.004(3)
C6 0.037(3) 0.041(4) 0.037(3) 0.002(3) -0.002(2) 0.000(3)
C7 0.061(4) 0.057(5) 0.068(5) -0.002(3) 0.032(3) 0.020(4)
C8 0.090(5) 0.096(7) 0.051(4) -0.002(4) 0.028(4) 0.014(4)
C9 0.038(3) 0.049(4) 0.040(3) -0.002(3) -0.001(2) 0.000(3)
C10 0.047(3) 0.077(5) 0.035(3) -0.010(3) 0.002(3) -0.005(3)
N1 0.048(3) 0.069(4) 0.029(3) -0.006(3) 0.007(2) 0.003(3)
N2 0.048(3) 0.084(4) 0.027(2) -0.011(3) 0.001(2) 0.002(2)
N3 0.062(3) 0.105(5) 0.029(3) -0.030(3) 0.000(2) 0.002(3)
O1 0.049(2) 0.077(3) 0.027(2) -0.016(2) 0.0058(18) -0.005(2)
O2 0.060(3) 0.068(3) 0.037(2) -0.010(2) 0.0164(19) 0.004(2)
S1 0.0488(9) 0.1187(16) 0.0325(8) -0.0175(10) 0.0068(7) 0.0012(10)
C11 0.038(3) 0.039(4) 0.038(3) -0.001(3) 0.004(3) -0.008(3)
C12 0.043(3) 0.053(4) 0.039(3) -0.007(3) 0.014(3) -0.001(3)
C13 0.037(4) 0.054(4) 0.060(4) -0.005(3) 0.015(3) 0.009(3)
C14 0.043(3) 0.047(4) 0.068(4) -0.008(3) 0.007(3) 0.001(3)
C15 0.045(4) 0.041(4) 0.042(3) 0.003(3) -0.007(3) -0.005(3)
C16 0.034(3) 0.034(4) 0.037(3) 0.002(3) 0.003(2) 0.001(3)
C17 0.081(4) 0.077(5) 0.056(4) -0.013(4) 0.038(4) 0.009(4)
C18 0.131(6) 0.123(7) 0.050(4) 0.001(5) 0.039(4) 0.008(4)
C19 0.048(3) 0.072(5) 0.032(3) 0.000(3) 0.002(3) 0.003(3)
C20 0.038(3) 0.050(4) 0.030(3) 0.006(3) -0.002(2) -0.002(3)
N4 0.032(2) 0.051(3) 0.034(3) -0.006(2) -0.0008(19) 0.005(2)
N5 0.041(3) 0.072(4) 0.031(2) -0.010(2) -0.0018(19) 0.000(2)
N6 0.063(3) 0.113(5) 0.032(3) -0.025(3) -0.003(3) -0.004(3)
O3 0.051(2) 0.070(3) 0.034(2) -0.017(2) 0.0040(18) -0.0036(19)
O4 0.063(3) 0.067(3) 0.047(2) -0.013(2) 0.019(2) 0.001(2)
S2 0.0463(9) 0.1101(15) 0.0313(8) -0.0101(10) 0.0066(6) 0.0014(9)

loop_
_atom_type_symbol
_atom_type_description
_atom_type_scat_dispersion_real
_atom_type_scat_dispersion_imag
_atom_type_scat_source
C C 0.0033 0.0000 'International Tables Vol C Tables 4.2.6.8 and 6.1.1.4'
H H 0.0000 0.0000 'International Tables Vol C Tables 4.2.6.8 and 6.1.1.4'
N N 0.0061 0.0000 'International Tables Vol C Tables 4.2.6.8 and 6.1.1.4'
O O 0.0106 0.0000 'International Tables Vol C Tables 4.2.6.8 and 6.1.1.4'
S S 0.1246 0.0000 'International Tables Vol C Tables 4.2.6.8 and 6.1.1.4'

loop_
_geom_angle_atom_site_label_1
_geom_angle_atom_site_label_2
_geom_angle_atom_site_label_3
_geom_angle
O1 C1 C6 119.7(4)
O1 C1 C2 120.0(5)
C6 C1 C2 120.3(5)
O2 C2 C3 126.7(5)
O2 C2 C1 113.5(5)
C3 C2 C1 119.8(5)
C2 C3 C4 120.6(5)
C2 C3 H3 119.7
C4 C3 H3 119.7
C3 C4 C5 119.6(5)
C3 C4 H4 120.2
C5 C4 H4 120.2
C4 C5 C6 121.0(5)
C4 C5 H5 119.5
C6 C5 H5 119.5
C1 C6 C5 118.7(5)
C1 C6 C9 120.0(5)
C5 C6 C9 121.3(5)
O2 C7 C8 108.4(5)
O2 C7 H7A 110.0
C8 C7 H7A 110.0
O2 C7 H7B 110.0
C8 C7 H7B 110.0
H7A C7 H7B 108.4
C7 C8 H8A 109.5
C7 C8 H8B 109.5
H8A C8 H8B 109.5
C7 C8 H8C 109.5
H8A C8 H8C 109.5
H8B C8 H8C 109.5
N1 C9 C6 121.9(5)
N1 C9 H9 119.0
C6 C9 H9 119.0
N3 C10 N2 116.4(4)
N3 C10 S1 124.1(4)
N2 C10 S1 119.5(4)
C9 N1 N2 114.1(5)
C10 N2 N1 119.6(4)
C10 N2 H2N 125.4
N1 N2 H2N 115.0
C10 N3 H3NA 128.8
C10 N3 H3NB 119.0
H3NA N3 H3NB 112.1
C1 O1 H1O 108.4
C2 O2 C7 119.6(4)
O3 C11 C12 120.1(5)
O3 C11 C16 119.3(4)
C12 C11 C16 120.6(5)
C13 C12 O4 126.2(5)
C13 C12 C11 120.3(5)
O4 C12 C11 113.5(5)
C12 C13 C14 119.5(5)
C12 C13 H13 120.3
C14 C13 H13 120.3
C15 C14 C13 120.9(5)
C15 C14 H14 119.5
C13 C14 H14 119.5
C14 C15 C16 120.0(5)
C14 C15 H15 120.0
C16 C15 H15 120.0
C11 C16 C15 118.7(5)
C11 C16 C20 118.8(5)
C15 C16 C20 122.4(5)
O4 C17 C18 107.0(5)
O4 C17 H17A 110.3
C18 C17 H17A 110.3
O4 C17 H17B 110.3
C18 C17 H17B 110.3
H17A C17 H17B 108.6
C17 C18 H18A 109.5
C17 C18 H18B 109.5
H18A C18 H18B 109.5
C17 C18 H18C 109.5
H18A C18 H18C 109.5
H18B C18 H18C 109.5
N6 C19 N5 115.6(4)
N6 C19 S2 124.6(4)
N5 C19 S2 119.8(4)
N4 C20 C16 120.9(5)
N4 C20 H20 119.5
C16 C20 H20 119.5
C20 N4 N5 115.3(4)
C19 N5 N4 121.5(4)
C19 N5 H5N 115.4
N4 N5 H5N 122.6
C19 N6 H6NA 116.8
C19 N6 H6NB 113.8
H6NA N6 H6NB 122.9
C11 O3 H3O 113.3
C12 O4 C17 117.2(4)

loop_
_geom_bond_atom_site_label_1
_geom_bond_atom_site_label_2
_geom_bond_distance
C1 O1 1.347(5)
C1 C6 1.381(6)
C1 C2 1.409(6)
C2 O2 1.367(6)
C2 C3 1.375(7)
C3 C4 1.379(7)
C3 H3 0.9300
C4 C5 1.387(6)
C4 H4 0.9300
C5 C6 1.399(6)
C5 H5 0.9300
C6 C9 1.460(6)
C7 O2 1.426(5)
C7 C8 1.480(8)
C7 H7A 0.9700
C7 H7B 0.9700
C8 H8A 0.9600
C8 H8B 0.9600
C8 H8C 0.9600
C9 N1 1.273(6)
C9 H9 0.9300
C10 N3 1.319(6)
C10 N2 1.351(5)
C10 S1 1.676(5)
N1 N2 1.386(5)
N2 H2N 0.8964
N3 H3NA 0.8753
N3 H3NB 0.8958
O1 H1O 0.8316
C11 O3 1.378(5)
C11 C12 1.382(6)
C11 C16 1.385(6)
C12 C13 1.351(7)
C12 O4 1.375(6)
C13 C14 1.395(8)
C13 H13 0.9300
C14 C15 1.356(6)
C14 H14 0.9300
C15 C16 1.389(7)
C15 H15 0.9300
C16 C20 1.459(6)
C17 O4 1.447(5)
C17 C18 1.513(8)
C17 H17A 0.9700
C17 H17B 0.9700
C18 H18A 0.9600
C18 H18B 0.9600
C18 H18C 0.9600
C19 N6 1.327(6)
C19 N5 1.350(5)
C19 S2 1.684(5)
C20 N4 1.277(6)
C20 H20 0.9300
N4 N5 1.374(5)
N5 H5N 0.8736
N6 H6NA 0.8703
N6 H6NB 0.8816
O3 H3O 0.8286

loop_
_geom_hbond_atom_site_label_D
_geom_hbond_atom_site_label_H
_geom_hbond_atom_site_label_A
_geom_hbond_site_symmetry_A
_geom_hbond_distance_DH
_geom_hbond_distance_HA
_geom_hbond_distance_DA
_geom_hbond_angle_DHA
_geom_hbond_publ_flag
O1 H1O S2 1_655 0.83 2.53 3.180(4) 135 y
O3 H3O S1 1_455 0.83 2.43 3.143(4) 145 y
N2 H2N O3 1_655 0.90 2.20 2.954(6) 142 y
N5 H5N O1 1_455 0.87 2.17 3.009(5) 160 y
N3 H3NB S2 1_654 0.90 2.53 3.403(4) 166 y
N6 H6NB S1 1_456 0.88 2.55 3.398(5) 161 y

loop_
_geom_torsion_atom_site_label_1
_geom_torsion_atom_site_label_2
_geom_torsion_atom_site_label_3
_geom_torsion_atom_site_label_4
_geom_torsion
O1 C1 C2 O2 0.0(7)
C6 C1 C2 O2 179.3(5)
O1 C1 C2 C3 -179.1(5)
C6 C1 C2 C3 0.1(8)
O2 C2 C3 C4 -178.7(5)
C1 C2 C3 C4 0.3(8)
C2 C3 C4 C5 -0.9(8)
C3 C4 C5 C6 1.1(8)
O1 C1 C6 C5 179.3(4)
C2 C1 C6 C5 0.1(7)
O1 C1 C6 C9 -0.1(7)
C2 C1 C6 C9 -179.4(5)
C4 C5 C6 C1 -0.7(8)
C4 C5 C6 C9 178.7(5)
C1 C6 C9 N1 179.8(5)
C5 C6 C9 N1 0.4(8)
C6 C9 N1 N2 -177.9(4)
N3 C10 N2 N1 2.9(8)
S1 C10 N2 N1 -178.2(4)
C9 N1 N2 C10 -175.9(5)
C3 C2 O2 C7 2.3(8)
C1 C2 O2 C7 -176.8(5)
C8 C7 O2 C2 179.8(5)
O3 C11 C12 C13 179.2(5)
C16 C11 C12 C13 0.7(8)
O3 C11 C12 O4 -1.1(7)
C16 C11 C12 O4 -179.6(4)
O4 C12 C13 C14 -179.8(5)
C11 C12 C13 C14 -0.1(8)
C12 C13 C14 C15 -0.8(8)
C13 C14 C15 C16 1.2(8)
O3 C11 C16 C15 -178.9(5)
C12 C11 C16 C15 -0.3(7)
O3 C11 C16 C20 -1.7(7)
C12 C11 C16 C20 176.8(5)
C14 C15 C16 C11 -0.6(8)
C14 C15 C16 C20 -177.6(5)
C11 C16 C20 N4 -172.5(5)
C15 C16 C20 N4 4.5(8)
C16 C20 N4 N5 177.3(4)
N6 C19 N5 N4 -2.6(8)
S2 C19 N5 N4 177.4(4)
C20 N4 N5 C19 177.6(5)
C13 C12 O4 C17 -8.7(8)
C11 C12 O4 C17 171.6(5)
C18 C17 O4 C12 -175.6(5)

loop_
_cod_related_entry_id
_cod_related_entry_database
_cod_related_entry_code
1 ChemSpider 30657443
